data_4065525
loop_
_publ_author_name
'Kameo, Hajime'
'Nakajima, Yumiko'
'Namura, Kyo'
'Suzuki, Hiroharu'

_publ_section_title
;
 Heterometallic Effects in Nitrogen--Hydrogen Bond Cleavage by Trinuclear
 Mixed-Metal Polyhydrido Clusters Containing Ruthenium and Osmium
;
_journal_issue 24
_journal_name_full Organometallics
_journal_page_first 6703
_journal_paper_doi 10.1021/om200901j
_journal_volume 30
_journal_year 2011
_chemical_formula_sum 'C30 H49 N Os Ru2'
_chemical_formula_weight 816.04
_chemical_name_systematic
; 
 ? 
;
_space_group_IT_number 2
_symmetry_cell_setting triclinic
_symmetry_space_group_name_Hall '-P 1'
_symmetry_space_group_name_H-M 'P -1'
_atom_sites_solution_hydrogens geom
_atom_sites_solution_primary direct
_atom_sites_solution_secondary difmap
_audit_creation_method SHELXL-97
_cell_angle_alpha 138.821(9)
_cell_angle_beta 108.491(15)
_cell_angle_gamma 91.926(16)
_cell_formula_units_Z 2
_cell_length_a 11.092(5)
_cell_length_b 15.476(6)
_cell_length_c 15.867(5)
_cell_measurement_reflns_used 15173
_cell_measurement_temperature 203(2)
_cell_measurement_theta_max 27.48
_cell_measurement_theta_min 3.17
_cell_volume 1530.5(12)
_computing_cell_refinement 'PROCESS-AUTO (T.Higashi, 1998)'
_computing_data_collection 'PROCESS-AUTO (T.Higashi, 1998)'
_computing_data_reduction 'PROCESS-AUTO (T.Higashi, 1998)'
_computing_molecular_graphics 'ORTEX (P.McArdle, 1995)'
_computing_publication_material SHELXL-97
_computing_structure_refinement 'SHELXL-97 (Sheldrick, 1997)'
_computing_structure_solution 'SHELXS-97 (Sheldrick, 1990)'
_diffrn_ambient_temperature 203(2)
_diffrn_detector_area_resol_mean 100
_diffrn_measured_fraction_theta_full 0.991
_diffrn_measured_fraction_theta_max 0.991
_diffrn_measurement_device_type 'Rigaku R-AXIS RAPID Imaging Plate'
_diffrn_measurement_method 'oscillation photograph'
_diffrn_radiation_monochromator graphite
_diffrn_radiation_source 'Rigaku Rotating Anode ultraX18'
_diffrn_radiation_type MoK\a
_diffrn_radiation_wavelength 0.71069
_diffrn_reflns_av_R_equivalents 0.0225
_diffrn_reflns_av_sigmaI/netI 0.0416
_diffrn_reflns_limit_h_max 14
_diffrn_reflns_limit_h_min 0
_diffrn_reflns_limit_k_max 20
_diffrn_reflns_limit_k_min -20
_diffrn_reflns_limit_l_max 19
_diffrn_reflns_limit_l_min -20
_diffrn_reflns_number 15173
_diffrn_reflns_theta_full 27.48
_diffrn_reflns_theta_max 27.48
_diffrn_reflns_theta_min 3.17
_exptl_absorpt_coefficient_mu 5.132
_exptl_absorpt_correction_T_max 1.0000
_exptl_absorpt_correction_T_min 0.5896
_exptl_absorpt_correction_type empirical
_exptl_absorpt_process_details 'ABSCOR (T.Higashi, 2001)'
_exptl_crystal_colour green
_exptl_crystal_density_diffrn 1.771
_exptl_crystal_density_meas ?
_exptl_crystal_density_method 'not measured'
_exptl_crystal_description platelet
_exptl_crystal_F_000 800
_exptl_crystal_size_max 0.200
_exptl_crystal_size_mid 0.100
_exptl_crystal_size_min 0.020
_refine_diff_density_max 0.781
_refine_diff_density_min -0.737
_refine_diff_density_rms 0.101
_refine_ls_extinction_coef 0.0056(3)
_refine_ls_extinction_expression Fc^*^=kFc[1+0.001xFc^2^\l^3^/sin(2\q)]^-1/4^
_refine_ls_extinction_method SHELXL
_refine_ls_goodness_of_fit_ref 1.048
_refine_ls_hydrogen_treatment mixed
_refine_ls_matrix_type full
_refine_ls_number_parameters 344
_refine_ls_number_reflns 6956
_refine_ls_number_restraints 0
_refine_ls_restrained_S_all 1.048
_refine_ls_R_factor_all 0.0336
_refine_ls_R_factor_gt 0.0279
_refine_ls_shift/su_max 0.002
_refine_ls_shift/su_mean 0.000
_refine_ls_structure_factor_coef Fsqd
_refine_ls_weighting_details 'calc w=1/[\s^2^(Fo^2^)+(0.0049P)^2^+3.4544P] where P=(Fo^2^+2Fc^2^)/3'
_refine_ls_weighting_scheme calc
_refine_ls_wR_factor_gt 0.0643
_refine_ls_wR_factor_ref 0.0670
_reflns_number_gt 6135
_reflns_number_total 6984
_reflns_threshold_expression >2sigma(I)
_cod_data_source_file om200901j_si_001.cif
_cod_data_source_block 15
_cod_depositor_comments
;
The following automatic conversions were performed:

'_symmetry_cell_setting' value 'Triclinic' changed to 'triclinic'
according to /home/saulius/struct/CIF-dictionaries/cif_core.dic
dictionary named 'cif_core.dic' version 2.4.1 from 2010-06-29.

Automatic conversion script
Id: cif_fix_values 1715 2011-07-08 13:25:40Z adriana 

The following automatic conversions were performed:

'_exptl_crystal_density_meas' value 'not measured' was changed to '?'
- the value is perceived as not measured.

Automatic conversion script
Id: cif_fix_values 3008 2015-01-20 13:52:24Z robertas 
;
_cod_original_cell_volume 1530.5(9)
_cod_original_sg_symbol_H-M P-1
_cod_database_code 4065525

loop_
_symmetry_equiv_pos_as_xyz
'x, y, z'
'-x, -y, -z'

loop_
_atom_site_label
_atom_site_type_symbol
_atom_site_fract_x
_atom_site_fract_y
_atom_site_fract_z
_atom_site_U_iso_or_equiv
_atom_site_adp_type
_atom_site_occupancy
_atom_site_symmetry_multiplicity
_atom_site_calc_flag
_atom_site_refinement_flags
_atom_site_disorder_assembly
_atom_site_disorder_group
Os1A Os 0.23834(2) 0.78702(2) 0.04253(2) 0.03322(7) Uani 0.31 1 d P A 1
Ru1A Ru 0.05183(2) 0.88891(2) 0.13169(2) 0.03299(7) Uani 0.31 1 d P A 1
Ru2A Ru -0.04159(2) 0.60539(2) -0.14436(2) 0.03838(7) Uani 0.31 1 d P A 1
Ru1B Ru 0.23834(2) 0.78702(2) 0.04253(2) 0.03322(7) Uani 0.33 1 d P A 2
Ru2B Ru 0.05183(2) 0.88891(2) 0.13169(2) 0.03299(7) Uani 0.33 1 d P A 2
Os1B Os -0.04159(2) 0.60539(2) -0.14436(2) 0.03838(7) Uani 0.33 1 d P A 2
Ru2 Ru 0.23834(2) 0.78702(2) 0.04253(2) 0.03322(7) Uani 0.35 1 d P A 3
Os1 Os 0.05183(2) 0.88891(2) 0.13169(2) 0.03299(7) Uani 0.35 1 d P A 3
Ru1 Ru -0.04159(2) 0.60539(2) -0.14436(2) 0.03838(7) Uani 0.35 1 d P A 3
N1A N 0.0682(6) 0.7931(6) -0.0381(6) 0.0232(11) Uani 0.46 1 d P A 1
N1 N 0.0974(5) 0.7287(5) 0.0596(5) 0.0203(9) Uani 0.54 1 d P A 2
C1 C 0.0006(5) 1.0731(4) 0.2282(5) 0.0446(9) Uani 1 1 d . . .
C2 C -0.1048(4) 0.9738(4) 0.1856(5) 0.0466(10) Uani 1 1 d . A .
C3 C -0.0383(5) 0.9641(4) 0.2704(5) 0.0487(10) Uani 1 1 d . . .
C4 C 0.1083(5) 1.0590(4) 0.3653(4) 0.0497(10) Uani 1 1 d . A .
C5 C 0.1317(5) 1.1267(4) 0.3391(4) 0.0446(9) Uani 1 1 d . A .
C6 C -0.0242(6) 1.1228(6) 0.1733(6) 0.0699(14) Uani 1 1 d . A .
H6A H 0.0599 1.1507 0.1782 0.105 Uiso 1 1 calc R . .
H6B H -0.0456 1.2058 0.2361 0.105 Uiso 1 1 calc R . .
H6C H -0.1030 1.0438 0.0705 0.105 Uiso 1 1 calc R . .
C7 C -0.2600(5) 0.9033(7) 0.0837(7) 0.0801(17) Uani 1 1 d . . .
H7A H -0.3045 0.8182 0.0473 0.120 Uiso 1 1 calc R A .
H7B H -0.2778 0.8739 -0.0004 0.120 Uiso 1 1 calc R . .
H7C H -0.2986 0.9720 0.1381 0.120 Uiso 1 1 calc R . .
C8 C -0.1123(8) 0.8778(7) 0.2669(8) 0.0822(19) Uani 1 1 d . A .
H8A H -0.1899 0.7870 0.1655 0.123 Uiso 1 1 calc R . .
H8B H -0.1487 0.9336 0.3333 0.123 Uiso 1 1 calc R . .
H8C H -0.0463 0.8568 0.2997 0.123 Uiso 1 1 calc R . .
C9 C 0.2175(7) 1.0918(6) 0.4820(6) 0.0764(17) Uani 1 1 d . . .
H9A H 0.3077 1.1098 0.4901 0.115 Uiso 1 1 calc R A .
H9B H 0.1883 1.0091 0.4529 0.115 Uiso 1 1 calc R . .
H9C H 0.2267 1.1773 0.5780 0.115 Uiso 1 1 calc R . .
C10 C 0.2689(5) 1.2424(5) 0.4214(6) 0.0669(14) Uani 1 1 d . . .
H10A H 0.2807 1.2220 0.3506 0.100 Uiso 1 1 calc R A .
H10B H 0.3466 1.2428 0.4721 0.100 Uiso 1 1 calc R . .
H10C H 0.2680 1.3369 0.4947 0.100 Uiso 1 1 calc R . .
C11 C -0.1093(6) 0.3705(5) -0.3470(6) 0.0700(16) Uani 1 1 d . . .
C12 C -0.1669(5) 0.3915(5) -0.2726(5) 0.0567(11) Uani 1 1 d . A .
C13 C -0.2560(4) 0.4558(4) -0.2641(5) 0.0479(10) Uani 1 1 d . . .
C14 C -0.2559(5) 0.4784(5) -0.3352(6) 0.0712(16) Uani 1 1 d . A .
C15 C -0.1564(7) 0.4231(6) -0.3878(5) 0.091(3) Uani 1 1 d . A .
C16 C -0.0165(9) 0.2883(7) -0.3948(10) 0.160(5) Uani 1 1 d . A .
H16A H 0.0385 0.3178 -0.4124 0.240 Uiso 1 1 calc R . .
H16B H -0.0764 0.1841 -0.4861 0.240 Uiso 1 1 calc R . .
H16C H 0.0467 0.3113 -0.3159 0.240 Uiso 1 1 calc R . .
C17 C -0.1468(8) 0.3433(7) -0.2161(8) 0.098(2) Uani 1 1 d . . .
H17A H -0.1493 0.4122 -0.1246 0.146 Uiso 1 1 calc R A .
H17B H -0.0564 0.3395 -0.1959 0.146 Uiso 1 1 calc R . .
H17C H -0.2220 0.2473 -0.2915 0.146 Uiso 1 1 calc R . .
C18 C -0.3484(7) 0.4858(6) -0.2014(8) 0.090(2) Uani 1 1 d . A .
H18A H -0.3628 0.5686 -0.1633 0.136 Uiso 1 1 calc R . .
H18B H -0.3034 0.5075 -0.1206 0.136 Uiso 1 1 calc R . .
H18C H -0.4389 0.4009 -0.2797 0.136 Uiso 1 1 calc R . .
C19 C -0.3430(9) 0.5369(9) -0.3589(11) 0.154(5) Uani 1 1 d . . .
H19A H -0.2988 0.5751 -0.3750 0.231 Uiso 1 1 calc R A .
H19B H -0.3498 0.6144 -0.2712 0.231 Uiso 1 1 calc R . .
H19C H -0.4369 0.4593 -0.4459 0.231 Uiso 1 1 calc R . .
C20 C -0.1276(13) 0.4173(11) -0.4783(8) 0.249(9) Uani 1 1 d . . .
H20A H -0.1981 0.4325 -0.5154 0.374 Uiso 1 1 calc R A .
H20B H -0.1317 0.3228 -0.5623 0.374 Uiso 1 1 calc R . .
H20C H -0.0345 0.4931 -0.4155 0.374 Uiso 1 1 calc R . .
C21 C 0.4311(5) 0.9217(6) 0.1164(8) 0.0675(15) Uani 1 1 d . . .
C22 C 0.4650(4) 0.9203(6) 0.2083(5) 0.0597(13) Uani 1 1 d . A .
C23 C 0.4346(5) 0.7787(7) 0.1201(7) 0.0623(13) Uani 1 1 d . . .
C24 C 0.3814(5) 0.6895(5) -0.0265(6) 0.0652(14) Uani 1 1 d . A .
C25 C 0.3784(5) 0.7751(8) -0.0322(6) 0.0700(17) Uani 1 1 d . A .
C26 C 0.4551(9) 1.0559(12) 0.1694(16) 0.194(6) Uani 1 1 d . A .
H26A H 0.3992 1.0271 0.0847 0.291 Uiso 1 1 calc R . .
H26B H 0.5544 1.1076 0.2149 0.291 Uiso 1 1 calc R . .
H26C H 0.4271 1.1191 0.2426 0.291 Uiso 1 1 calc R . .
C27 C 0.5370(7) 1.0558(10) 0.3777(7) 0.161(5) Uani 1 1 d . . .
H27A H 0.5017 1.0342 0.4113 0.242 Uiso 1 1 calc R A .
H27B H 0.5171 1.1334 0.4077 0.242 Uiso 1 1 calc R . .
H27C H 0.6382 1.0864 0.4225 0.242 Uiso 1 1 calc R . .
C28 C 0.4649(8) 0.7316(13) 0.1779(14) 0.157(5) Uani 1 1 d . A .
H28A H 0.4563 0.7943 0.2654 0.235 Uiso 1 1 calc R . .
H28B H 0.5601 0.7391 0.2049 0.235 Uiso 1 1 calc R . .
H28C H 0.3979 0.6314 0.1003 0.235 Uiso 1 1 calc R . .
C29 C 0.3446(8) 0.5274(8) -0.1566(11) 0.175(6) Uani 1 1 d . . .
H29A H 0.2974 0.4864 -0.2499 0.262 Uiso 1 1 calc R A .
H29B H 0.2825 0.4781 -0.1599 0.262 Uiso 1 1 calc R . .
H29C H 0.4305 0.5145 -0.1428 0.262 Uiso 1 1 calc R . .
C30 C 0.3363(8) 0.7268(15) -0.1664(11) 0.180(6) Uani 1 1 d . . .
H30A H 0.3087 0.7951 -0.1503 0.271 Uiso 1 1 calc R A .
H30B H 0.2575 0.6305 -0.2548 0.271 Uiso 1 1 calc R . .
H30C H 0.4157 0.7237 -0.1807 0.271 Uiso 1 1 calc R . .
H1 H -0.067(7) 0.725(7) -0.021(7) 0.10(2) Uiso 1 1 d . . .
H2 H 0.140(8) 0.642(8) -0.106(8) 0.12(2) Uiso 1 1 d . . .
H3 H 0.232(5) 0.946(5) 0.193(5) 0.055(13) Uiso 1 1 d . . .

loop_
_atom_site_aniso_label
_atom_site_aniso_U_11
_atom_site_aniso_U_22
_atom_site_aniso_U_33
_atom_site_aniso_U_23
_atom_site_aniso_U_13
_atom_site_aniso_U_12
Os1A 0.02067(11) 0.03720(12) 0.03006(11) 0.02432(10) 0.01386(9) 0.01165(9)
Ru1A 0.03150(12) 0.02859(11) 0.02969(11) 0.02025(9) 0.01965(9) 0.01603(9)
Ru2A 0.02717(12) 0.02820(11) 0.02514(11) 0.01464(10) 0.01179(9) 0.00254(9)
Ru1B 0.02067(11) 0.03720(12) 0.03006(11) 0.02432(10) 0.01386(9) 0.01165(9)
Ru2B 0.03150(12) 0.02859(11) 0.02969(11) 0.02025(9) 0.01965(9) 0.01603(9)
Os1B 0.02717(12) 0.02820(11) 0.02514(11) 0.01464(10) 0.01179(9) 0.00254(9)
Ru2 0.02067(11) 0.03720(12) 0.03006(11) 0.02432(10) 0.01386(9) 0.01165(9)
Os1 0.03150(12) 0.02859(11) 0.02969(11) 0.02025(9) 0.01965(9) 0.01603(9)
Ru1 0.02717(12) 0.02820(11) 0.02514(11) 0.01464(10) 0.01179(9) 0.00254(9)
N1A 0.018(3) 0.027(3) 0.019(2) 0.017(2) 0.009(2) 0.009(2)
N1 0.018(2) 0.019(2) 0.021(2) 0.0148(19) 0.0116(18) 0.0088(18)
C1 0.048(2) 0.037(2) 0.042(2) 0.0287(18) 0.0287(19) 0.0243(18)
C2 0.038(2) 0.041(2) 0.049(2) 0.032(2) 0.0294(19) 0.0253(18)
C3 0.058(3) 0.040(2) 0.051(2) 0.033(2) 0.042(2) 0.030(2)
C4 0.064(3) 0.039(2) 0.0341(19) 0.0247(18) 0.031(2) 0.032(2)
C5 0.049(2) 0.0283(18) 0.0343(18) 0.0196(16) 0.0241(18) 0.0186(17)
C6 0.081(4) 0.073(3) 0.074(3) 0.062(3) 0.041(3) 0.041(3)
C7 0.041(3) 0.077(4) 0.095(4) 0.063(4) 0.037(3) 0.036(3)
C8 0.117(5) 0.078(4) 0.105(5) 0.077(4) 0.088(4) 0.056(4)
C9 0.100(5) 0.070(3) 0.048(3) 0.045(3) 0.037(3) 0.049(3)
C10 0.052(3) 0.036(2) 0.052(3) 0.025(2) 0.021(2) 0.009(2)
C11 0.053(3) 0.032(2) 0.041(2) 0.013(2) 0.019(2) 0.000(2)
C12 0.044(2) 0.033(2) 0.041(2) 0.0222(19) 0.0112(19) 0.0077(19)
C13 0.029(2) 0.034(2) 0.042(2) 0.0252(18) 0.0099(17) -0.0002(16)
C14 0.043(3) 0.049(3) 0.059(3) 0.042(3) -0.014(2) -0.014(2)
C15 0.077(4) 0.059(3) 0.0190(19) 0.012(2) 0.006(2) -0.037(3)
C16 0.092(6) 0.052(4) 0.129(7) 0.021(4) 0.076(5) 0.027(4)
C17 0.089(5) 0.074(4) 0.095(5) 0.069(4) 0.019(4) 0.022(4)
C18 0.064(4) 0.062(3) 0.097(4) 0.051(3) 0.052(4) 0.016(3)
C19 0.087(6) 0.118(6) 0.164(8) 0.123(7) -0.032(5) -0.009(5)
C20 0.260(13) 0.167(9) 0.040(3) 0.047(5) 0.011(5) -0.124(9)
C21 0.035(2) 0.079(4) 0.123(5) 0.087(4) 0.048(3) 0.034(3)
C22 0.024(2) 0.062(3) 0.041(2) 0.031(2) 0.0143(17) 0.0112(19)
C23 0.032(2) 0.092(4) 0.095(4) 0.082(4) 0.032(3) 0.030(2)
C24 0.031(2) 0.054(3) 0.068(3) 0.038(3) 0.031(2) 0.023(2)
C25 0.032(2) 0.126(5) 0.066(3) 0.078(4) 0.032(2) 0.036(3)
C26 0.114(7) 0.204(10) 0.438(19) 0.285(14) 0.179(10) 0.113(7)
C27 0.039(3) 0.149(7) 0.041(3) 0.026(4) 0.005(3) 0.002(4)
C28 0.087(5) 0.302(14) 0.300(13) 0.289(13) 0.104(8) 0.103(7)
C29 0.074(5) 0.062(4) 0.165(8) 0.038(5) 0.075(6) 0.037(4)
C30 0.084(5) 0.392(17) 0.172(8) 0.245(12) 0.088(6) 0.114(8)

loop_
_atom_type_symbol
_atom_type_description
_atom_type_scat_dispersion_real
_atom_type_scat_dispersion_imag
_atom_type_scat_source
C C 0.0033 0.0016 'International Tables Vol C Tables 4.2.6.8 and 6.1.1.4'
H H 0.0000 0.0000 'International Tables Vol C Tables 4.2.6.8 and 6.1.1.4'
N N 0.0061 0.0033 'International Tables Vol C Tables 4.2.6.8 and 6.1.1.4'
Ru Ru -1.2594 0.8363 'International Tables Vol C Tables 4.2.6.8 and 6.1.1.4'
Os Os -1.2165 7.6030 'International Tables Vol C Tables 4.2.6.8 and 6.1.1.4'

loop_
_geom_angle_atom_site_label_1
_geom_angle_atom_site_label_2
_geom_angle_atom_site_label_3
_geom_angle
N1A Os1A C25 112.3(2)
N1A Os1A C21 113.7(2)
C25 Os1A C21 38.3(2)
N1A Os1A C24 138.6(2)
C25 Os1A C24 37.4(2)
C21 Os1A C24 62.9(2)
N1A Os1A C22 142.2(2)
C25 Os1A C22 62.80(18)
C21 Os1A C22 37.5(2)
C24 Os1A C22 61.88(19)
N1A Os1A C23 174.4(2)
C25 Os1A C23 62.06(19)
C21 Os1A C23 62.22(19)
C24 Os1A C23 36.7(2)
C22 Os1A C23 36.7(2)
N1A Os1A Ru2A 46.26(16)
C25 Os1A Ru2A 123.93(14)
C21 Os1A Ru2A 153.08(17)
C24 Os1A Ru2A 117.29(13)
C22 Os1A Ru2A 169.17(16)
C23 Os1A Ru2A 135.88(15)
N1A Os1A Ru1A 45.45(15)
C25 Os1A Ru1A 150.11(18)
C21 Os1A Ru1A 123.11(14)
C24 Os1A Ru1A 172.53(17)
C22 Os1A Ru1A 119.41(12)
C23 Os1A Ru1A 139.67(15)
Ru2A Os1A Ru1A 59.88(3)
N1A Ru1A C4 158.2(2)
N1A Ru1A C3 161.4(2)
C4 Ru1A C3 37.91(17)
N1A Ru1A C5 124.5(2)
C4 Ru1A C5 37.99(16)
C3 Ru1A C5 63.28(16)
N1A Ru1A C2 126.7(2)
C4 Ru1A C2 63.20(17)
C3 Ru1A C2 38.00(17)
C5 Ru1A C2 62.67(16)
N1A Ru1A C1 111.6(2)
C4 Ru1A C1 63.08(16)
C3 Ru1A C1 63.13(16)
C5 Ru1A C1 37.36(16)
C2 Ru1A C1 37.35(16)
N1A Ru1A Ru2A 46.15(17)
C4 Ru1A Ru2A 151.75(12)
C3 Ru1A Ru2A 124.47(12)
C5 Ru1A Ru2A 170.25(12)
C2 Ru1A Ru2A 118.84(12)
C1 Ru1A Ru2A 137.64(11)
N1A Ru1A Os1A 45.96(16)
C4 Ru1A Os1A 122.27(12)
C3 Ru1A Os1A 149.87(13)
C5 Ru1A Os1A 117.35(12)
C2 Ru1A Os1A 172.05(12)
C1 Ru1A Os1A 137.68(11)
Ru2A Ru1A Os1A 59.64(3)
N1A Ru2A C15 115.2(2)
N1A Ru2A C13 142.5(2)
C15 Ru2A C13 63.39(18)
N1A Ru2A C12 177.4(2)
C15 Ru2A C12 62.1(2)
C13 Ru2A C12 37.11(17)
N1A Ru2A C11 141.9(2)
C15 Ru2A C11 37.4(3)
C13 Ru2A C11 61.52(19)
C12 Ru2A C11 35.9(2)
N1A Ru2A C14 115.2(2)
C15 Ru2A C14 39.8(3)
C13 Ru2A C14 37.50(19)
C12 Ru2A C14 62.92(18)
C11 Ru2A C14 63.7(2)
N1A Ru2A Os1A 46.41(16)
C15 Ru2A Os1A 125.79(16)
C13 Ru2A Os1A 166.71(12)
C12 Ru2A Os1A 134.67(13)
C11 Ru2A Os1A 118.58(15)
C14 Ru2A Os1A 155.76(15)
N1A Ru2A Ru1A 45.78(15)
C15 Ru2A Ru1A 152.2(2)
C13 Ru2A Ru1A 116.81(12)
C12 Ru2A Ru1A 136.61(14)
C11 Ru2A Ru1A 169.98(19)
C14 Ru2A Ru1A 121.80(17)
Os1A Ru2A Ru1A 60.48(4)
Ru1A N1A Ru2A 88.1(2)
Ru1A N1A Os1A 88.6(2)
Ru2A N1A Os1A 87.3(2)
C5 C1 C2 108.5(4)
C5 C1 C6 125.6(4)
C2 C1 C6 125.8(4)
C5 C1 Ru1A 71.1(2)
C2 C1 Ru1A 71.3(2)
C6 C1 Ru1A 127.0(3)
C1 C2 C3 108.1(4)
C1 C2 C7 126.6(5)
C3 C2 C7 125.1(5)
C1 C2 Ru1A 71.4(2)
C3 C2 Ru1A 70.5(2)
C7 C2 Ru1A 128.8(3)
C4 C3 C2 107.5(4)
C4 C3 C8 126.5(5)
C2 C3 C8 125.9(5)
C4 C3 Ru1A 70.8(2)
C2 C3 Ru1A 71.5(2)
C8 C3 Ru1A 126.3(3)
C3 C4 C5 108.0(4)
C3 C4 C9 125.9(5)
C5 C4 C9 125.9(5)
C3 C4 Ru1A 71.3(2)
C5 C4 Ru1A 71.6(2)
C9 C4 Ru1A 126.5(3)
C1 C5 C4 108.0(4)
C1 C5 C10 125.3(4)
C4 C5 C10 126.6(4)
C1 C5 Ru1A 71.5(2)
C4 C5 Ru1A 70.4(2)
C10 C5 Ru1A 126.8(3)
C12 C11 C15 109.9(5)
C12 C11 C16 126.1(7)
C15 C11 C16 123.8(7)
C12 C11 Ru2A 71.9(3)
C15 C11 Ru2A 70.7(3)
C16 C11 Ru2A 128.3(4)
C11 C12 C13 109.5(5)
C11 C12 C17 125.8(6)
C13 C12 C17 124.6(5)
C11 C12 Ru2A 72.2(3)
C13 C12 Ru2A 71.3(3)
C17 C12 Ru2A 126.1(4)
C12 C13 C14 109.7(5)
C12 C13 C18 125.9(5)
C14 C13 C18 124.1(5)
C12 C13 Ru2A 71.6(3)
C14 C13 Ru2A 71.9(2)
C18 C13 Ru2A 126.8(3)
C13 C14 C15 104.3(5)
C13 C14 C19 127.2(7)
C15 C14 C19 128.4(7)
C13 C14 Ru2A 70.6(2)
C15 C14 Ru2A 69.2(3)
C19 C14 Ru2A 126.6(4)
C11 C15 C14 106.5(4)
C11 C15 C20 129.6(10)
C14 C15 C20 123.7(10)
C11 C15 Ru2A 71.9(3)
C14 C15 Ru2A 71.0(3)
C20 C15 Ru2A 125.8(4)
C22 C21 C25 106.8(4)
C22 C21 C26 125.6(8)
C25 C21 C26 127.5(8)
C22 C21 Os1A 71.8(3)
C25 C21 Os1A 70.7(3)
C26 C21 Os1A 125.2(4)
C23 C22 C21 108.4(4)
C23 C22 C27 126.9(7)
C21 C22 C27 124.4(7)
C23 C22 Os1A 72.0(3)
C21 C22 Os1A 70.7(3)
C27 C22 Os1A 127.8(4)
C24 C23 C22 108.9(5)
C24 C23 C28 125.8(7)
C22 C23 C28 125.1(7)
C24 C23 Os1A 71.1(3)
C22 C23 Os1A 71.3(3)
C28 C23 Os1A 127.0(4)
C23 C24 C25 108.5(5)
C23 C24 C29 125.2(7)
C25 C24 C29 126.1(7)
C23 C24 Os1A 72.1(3)
C25 C24 Os1A 70.8(3)
C29 C24 Os1A 126.9(4)
C24 C25 C21 107.4(4)
C24 C25 C30 127.4(8)
C21 C25 C30 125.1(8)
C24 C25 Os1A 71.8(3)
C21 C25 Os1A 70.9(2)
C30 C25 Os1A 125.3(4)

loop_
_geom_bond_atom_site_label_1
_geom_bond_atom_site_label_2
_geom_bond_distance
Os1A N1A 1.967(5)
Os1A C25 2.171(4)
Os1A C21 2.173(4)
Os1A C24 2.184(4)
Os1A C22 2.188(4)
Os1A C23 2.197(5)
Os1A Ru2A 2.7132(16)
Os1A Ru1A 2.7360(10)
Ru1A N1A 1.950(5)
Ru1A C4 2.188(4)
Ru1A C3 2.195(4)
Ru1A C5 2.204(4)
Ru1A C2 2.209(4)
Ru1A C1 2.210(4)
Ru1A Ru2A 2.7196(12)
Ru2A N1A 1.962(6)
Ru2A C15 2.176(4)
Ru2A C13 2.184(4)
Ru2A C12 2.188(5)
Ru2A C11 2.192(5)
Ru2A C14 2.201(5)
C1 C5 1.414(6)
C1 C2 1.415(6)
C1 C6 1.515(6)
C2 C3 1.434(6)
C2 C7 1.490(7)
C3 C4 1.424(7)
C3 C8 1.500(6)
C4 C5 1.430(6)
C4 C9 1.509(7)
C5 C10 1.504(6)
C11 C12 1.350(7)
C11 C15 1.401(10)
C11 C16 1.544(9)
C12 C13 1.391(6)
C12 C17 1.518(8)
C13 C14 1.410(7)
C13 C18 1.496(7)
C14 C15 1.490(9)
C14 C19 1.496(9)
C15 C20 1.507(9)
C21 C22 1.402(8)
C21 C25 1.426(8)
C21 C26 1.511(8)
C22 C23 1.381(7)
C22 C27 1.517(7)
C23 C24 1.380(8)
C23 C28 1.521(8)
C24 C25 1.395(8)
C24 C29 1.524(8)
C25 C30 1.503(8)

loop_
_geom_torsion_atom_site_label_1
_geom_torsion_atom_site_label_2
_geom_torsion_atom_site_label_3
_geom_torsion_atom_site_label_4
_geom_torsion
C25 Os1A Ru1A N1A 50.0(4)
C21 Os1A Ru1A N1A 91.9(3)
C24 Os1A Ru1A N1A -126.3(11)
C22 Os1A Ru1A N1A 135.9(3)
C23 Os1A Ru1A N1A 176.6(3)
Ru2A Os1A Ru1A N1A -56.6(2)
N1A Os1A Ru1A C4 -156.5(3)
C25 Os1A Ru1A C4 -106.5(3)
C21 Os1A Ru1A C4 -64.6(3)
C24 Os1A Ru1A C4 77.2(11)
C22 Os1A Ru1A C4 -20.7(2)
C23 Os1A Ru1A C4 20.1(3)
Ru2A Os1A Ru1A C4 146.88(15)
N1A Os1A Ru1A C3 163.9(3)
C25 Os1A Ru1A C3 -146.1(4)
C21 Os1A Ru1A C3 -104.2(3)
C24 Os1A Ru1A C3 37.7(11)
C22 Os1A Ru1A C3 -60.2(3)
C23 Os1A Ru1A C3 -19.5(3)
Ru2A Os1A Ru1A C3 107.3(2)
N1A Os1A Ru1A C5 -112.8(3)
C25 Os1A Ru1A C5 -62.8(3)
C21 Os1A Ru1A C5 -20.9(2)
C24 Os1A Ru1A C5 120.9(11)
C22 Os1A Ru1A C5 23.1(2)
C23 Os1A Ru1A C5 63.8(3)
Ru2A Os1A Ru1A C5 -169.40(13)
N1A Os1A Ru1A C2 -24.7(8)
C25 Os1A Ru1A C2 25.3(9)
C21 Os1A Ru1A C2 67.2(8)
C24 Os1A Ru1A C2 -150.9(13)
C22 Os1A Ru1A C2 111.2(8)
C23 Os1A Ru1A C2 151.9(8)
Ru2A Os1A Ru1A C2 -81.3(8)
N1A Os1A Ru1A C1 -72.4(3)
C25 Os1A Ru1A C1 -22.4(3)
C21 Os1A Ru1A C1 19.5(3)
C24 Os1A Ru1A C1 161.4(11)
C22 Os1A Ru1A C1 63.5(2)
C23 Os1A Ru1A C1 104.2(3)
Ru2A Os1A Ru1A C1 -128.96(17)
N1A Os1A Ru1A Ru2A 56.6(2)
C25 Os1A Ru1A Ru2A 106.6(3)
C21 Os1A Ru1A Ru2A 148.5(2)
C24 Os1A Ru1A Ru2A -69.7(11)
C22 Os1A Ru1A Ru2A -167.55(18)
C23 Os1A Ru1A Ru2A -126.8(2)
C25 Os1A Ru2A N1A -89.4(3)
C21 Os1A Ru2A N1A -49.2(4)
C24 Os1A Ru2A N1A -132.5(3)
C22 Os1A Ru2A N1A 144.8(7)
C23 Os1A Ru2A N1A -172.7(3)
Ru1A Os1A Ru2A N1A 55.4(2)
N1A Os1A Ru2A C15 92.3(4)
C25 Os1A Ru2A C15 2.8(4)
C21 Os1A Ru2A C15 43.1(4)
C24 Os1A Ru2A C15 -40.2(4)
C22 Os1A Ru2A C15 -123.0(7)
C23 Os1A Ru2A C15 -80.4(4)
Ru1A Os1A Ru2A C15 147.7(3)
N1A Os1A Ru2A C13 -137.2(5)
C25 Os1A Ru2A C13 133.4(6)
C21 Os1A Ru2A C13 173.6(6)
C24 Os1A Ru2A C13 90.3(5)
C22 Os1A Ru2A C13 7.6(8)
C23 Os1A Ru2A C13 50.1(5)
Ru1A Os1A Ru2A C13 -81.8(5)
N1A Os1A Ru2A C12 176.7(3)
C25 Os1A Ru2A C12 87.2(3)
C21 Os1A Ru2A C12 127.5(4)
C24 Os1A Ru2A C12 44.2(3)
C22 Os1A Ru2A C12 -38.6(7)
C23 Os1A Ru2A C12 4.0(3)
Ru1A Os1A Ru2A C12 -127.92(19)
N1A Os1A Ru2A C11 136.0(3)
C25 Os1A Ru2A C11 46.6(3)
C21 Os1A Ru2A C11 86.8(4)
C24 Os1A Ru2A C11 3.5(3)
C22 Os1A Ru2A C11 -79.2(7)
C23 Os1A Ru2A C11 -36.7(3)
Ru1A Os1A Ru2A C11 -168.6(2)
N1A Os1A Ru2A C14 47.1(5)
C25 Os1A Ru2A C14 -42.3(5)
C21 Os1A Ru2A C14 -2.1(5)
C24 Os1A Ru2A C14 -85.3(5)
C22 Os1A Ru2A C14 -168.1(8)
C23 Os1A Ru2A C14 -125.6(5)
Ru1A Os1A Ru2A C14 102.6(4)
N1A Os1A Ru2A Ru1A -55.4(2)
C25 Os1A Ru2A Ru1A -144.9(2)
C21 Os1A Ru2A Ru1A -104.6(3)
C24 Os1A Ru2A Ru1A 172.1(2)
C22 Os1A Ru2A Ru1A 89.4(7)
C23 Os1A Ru2A Ru1A 131.9(2)
C4 Ru1A Ru2A N1A -158.9(3)
C3 Ru1A Ru2A N1A 159.2(3)
C5 Ru1A Ru2A N1A 18.4(7)
C2 Ru1A Ru2A N1A 114.7(3)
C1 Ru1A Ru2A N1A 72.7(3)
Os1A Ru1A Ru2A N1A -56.3(2)
N1A Ru1A Ru2A C15 -55.2(4)
C4 Ru1A Ru2A C15 145.9(4)
C3 Ru1A Ru2A C15 104.0(4)
C5 Ru1A Ru2A C15 -36.8(7)
C2 Ru1A Ru2A C15 59.5(3)
C1 Ru1A Ru2A C15 17.5(4)
Os1A Ru1A Ru2A C15 -111.5(3)
N1A Ru1A Ru2A C13 -138.4(3)
C4 Ru1A Ru2A C13 62.7(3)
C3 Ru1A Ru2A C13 20.8(2)
C5 Ru1A Ru2A C13 -120.1(7)
C2 Ru1A Ru2A C13 -23.7(2)
C1 Ru1A Ru2A C13 -65.8(2)
Os1A Ru1A Ru2A C13 165.24(14)
N1A Ru1A Ru2A C12 -178.4(3)
C4 Ru1A Ru2A C12 22.7(3)
C3 Ru1A Ru2A C12 -19.2(2)
C5 Ru1A Ru2A C12 -160.1(7)
C2 Ru1A Ru2A C12 -63.7(2)
C1 Ru1A Ru2A C12 -105.7(3)
Os1A Ru1A Ru2A C12 125.25(19)
N1A Ru1A Ru2A C11 143.7(8)
C4 Ru1A Ru2A C11 -15.2(9)
C3 Ru1A Ru2A C11 -57.1(8)
C5 Ru1A Ru2A C11 162.1(10)
C2 Ru1A Ru2A C11 -101.6(8)
C1 Ru1A Ru2A C11 -143.6(8)
Os1A Ru1A Ru2A C11 87.4(8)
N1A Ru1A Ru2A C14 -95.5(3)
C4 Ru1A Ru2A C14 105.6(3)
C3 Ru1A Ru2A C14 63.7(2)
C5 Ru1A Ru2A C14 -77.2(7)
C2 Ru1A Ru2A C14 19.2(2)
C1 Ru1A Ru2A C14 -22.9(2)
Os1A Ru1A Ru2A C14 -151.86(18)
N1A Ru1A Ru2A Os1A 56.3(2)
C4 Ru1A Ru2A Os1A -102.6(3)
C3 Ru1A Ru2A Os1A -144.46(15)
C5 Ru1A Ru2A Os1A 74.7(7)
C2 Ru1A Ru2A Os1A 171.02(14)
C1 Ru1A Ru2A Os1A 129.01(16)
C4 Ru1A N1A Ru2A 152.6(4)
C3 Ru1A N1A Ru2A -66.7(7)
C5 Ru1A N1A Ru2A -176.29(15)
C2 Ru1A N1A Ru2A -96.8(2)
C1 Ru1A N1A Ru2A -136.24(17)
Os1A Ru1A N1A Ru2A 87.4(2)
C4 Ru1A N1A Os1A 65.3(6)
C3 Ru1A N1A Os1A -154.1(5)
C5 Ru1A N1A Os1A 96.3(2)
C2 Ru1A N1A Os1A 175.87(15)
C1 Ru1A N1A Os1A 136.38(17)
Ru2A Ru1A N1A Os1A -87.4(2)
C15 Ru2A N1A Ru1A 155.0(3)
C13 Ru2A N1A Ru1A 76.5(3)
C12 Ru2A N1A Ru1A 156(4)
C11 Ru2A N1A Ru1A -170.4(3)
C14 Ru2A N1A Ru1A 110.7(3)
Os1A Ru2A N1A Ru1A -88.7(2)
C15 Ru2A N1A Os1A -116.4(3)
C13 Ru2A N1A Os1A 165.1(2)
C12 Ru2A N1A Os1A -115(4)
C11 Ru2A N1A Os1A -81.7(4)
C14 Ru2A N1A Os1A -160.6(2)
Ru1A Ru2A N1A Os1A 88.7(2)
C25 Os1A N1A Ru1A -155.6(2)
C21 Os1A N1A Ru1A -113.8(2)
C24 Os1A N1A Ru1A 170.9(2)
C22 Os1A N1A Ru1A -81.7(3)
C23 Os1A N1A Ru1A -157(2)
Ru2A Os1A N1A Ru1A 88.1(2)
C25 Os1A N1A Ru2A 116.2(2)
C21 Os1A N1A Ru2A 158.0(2)
C24 Os1A N1A Ru2A 82.7(3)
C22 Os1A N1A Ru2A -169.8(2)
C23 Os1A N1A Ru2A 115(2)
Ru1A Os1A N1A Ru2A -88.1(2)
N1A Ru1A C1 C5 -119.1(3)
C4 Ru1A C1 C5 37.7(3)
C3 Ru1A C1 C5 80.4(3)
C2 Ru1A C1 C5 118.0(4)
Ru2A Ru1A C1 C5 -166.90(19)
Os1A Ru1A C1 C5 -71.7(3)
N1A Ru1A C1 C2 122.9(3)
C4 Ru1A C1 C2 -80.3(3)
C3 Ru1A C1 C2 -37.6(3)
C5 Ru1A C1 C2 -118.0(4)
Ru2A Ru1A C1 C2 75.1(3)
Os1A Ru1A C1 C2 170.3(2)
N1A Ru1A C1 C6 1.6(5)
C4 Ru1A C1 C6 158.4(5)
C3 Ru1A C1 C6 -158.8(5)
C5 Ru1A C1 C6 120.8(5)
C2 Ru1A C1 C6 -121.2(5)
Ru2A Ru1A C1 C6 -46.1(5)
Os1A Ru1A C1 C6 49.1(5)
C5 C1 C2 C3 -0.5(4)
C6 C1 C2 C3 -176.1(4)
Ru1A C1 C2 C3 61.2(3)
C5 C1 C2 C7 173.3(4)
C6 C1 C2 C7 -2.3(7)
Ru1A C1 C2 C7 -125.0(5)
C5 C1 C2 Ru1A -61.7(3)
C6 C1 C2 Ru1A 122.7(4)
N1A Ru1A C2 C1 -77.1(3)
C4 Ru1A C2 C1 80.0(3)
C3 Ru1A C2 C1 117.9(4)
C5 Ru1A C2 C1 37.1(3)
Ru2A Ru1A C2 C1 -132.0(2)
Os1A Ru1A C2 C1 -55.2(9)
N1A Ru1A C2 C3 165.0(3)
C4 Ru1A C2 C3 -37.9(3)
C5 Ru1A C2 C3 -80.8(3)
C1 Ru1A C2 C3 -117.9(4)
Ru2A Ru1A C2 C3 110.2(2)
Os1A Ru1A C2 C3 -173.0(7)
N1A Ru1A C2 C7 45.2(6)
C4 Ru1A C2 C7 -157.7(5)
C3 Ru1A C2 C7 -119.8(6)
C5 Ru1A C2 C7 159.5(5)
C1 Ru1A C2 C7 122.4(6)
Ru2A Ru1A C2 C7 -9.6(5)
Os1A Ru1A C2 C7 67.2(10)
C1 C2 C3 C4 0.3(4)
C7 C2 C3 C4 -173.7(4)
Ru1A C2 C3 C4 62.1(3)
C1 C2 C3 C8 176.3(4)
C7 C2 C3 C8 2.4(7)
Ru1A C2 C3 C8 -121.9(4)
C1 C2 C3 Ru1A -61.8(3)
C7 C2 C3 Ru1A 124.3(4)
N1A Ru1A C3 C4 -157.5(6)
C5 Ru1A C3 C4 -37.8(2)
C2 Ru1A C3 C4 -116.8(4)
C1 Ru1A C3 C4 -79.9(3)
Ru2A Ru1A C3 C4 149.0(2)
Os1A Ru1A C3 C4 61.2(3)
N1A Ru1A C3 C2 -40.6(7)
C4 Ru1A C3 C2 116.8(4)
C5 Ru1A C3 C2 79.0(3)
C1 Ru1A C3 C2 37.0(2)
Ru2A Ru1A C3 C2 -94.1(2)
Os1A Ru1A C3 C2 178.08(19)
N1A Ru1A C3 C8 80.8(8)
C4 Ru1A C3 C8 -121.7(6)
C5 Ru1A C3 C8 -159.6(6)
C2 Ru1A C3 C8 121.4(6)
C1 Ru1A C3 C8 158.4(6)
Ru2A Ru1A C3 C8 27.3(6)
Os1A Ru1A C3 C8 -60.5(6)
C2 C3 C4 C5 0.1(4)
C8 C3 C4 C5 -175.9(4)
Ru1A C3 C4 C5 62.6(3)
C2 C3 C4 C9 175.4(4)
C8 C3 C4 C9 -0.6(7)
Ru1A C3 C4 C9 -122.0(4)
C2 C3 C4 Ru1A -62.5(3)
C8 C3 C4 Ru1A 121.5(4)
N1A Ru1A C4 C3 160.8(5)
C5 Ru1A C4 C3 117.1(4)
C2 Ru1A C4 C3 38.0(2)
C1 Ru1A C4 C3 80.0(3)
Ru2A Ru1A C4 C3 -63.7(4)
Os1A Ru1A C4 C3 -148.6(2)
N1A Ru1A C4 C5 43.7(6)
C3 Ru1A C4 C5 -117.1(4)
C2 Ru1A C4 C5 -79.1(3)
C1 Ru1A C4 C5 -37.1(2)
Ru2A Ru1A C4 C5 179.2(2)
Os1A Ru1A C4 C5 94.3(2)
N1A Ru1A C4 C9 -77.8(7)
C3 Ru1A C4 C9 121.3(6)
C5 Ru1A C4 C9 -121.6(6)
C2 Ru1A C4 C9 159.3(5)
C1 Ru1A C4 C9 -158.6(5)
Ru2A Ru1A C4 C9 57.7(6)
Os1A Ru1A C4 C9 -27.3(5)
C2 C1 C5 C4 0.6(4)
C6 C1 C5 C4 176.2(4)
Ru1A C1 C5 C4 -61.3(3)
C2 C1 C5 C10 -175.6(4)
C6 C1 C5 C10 0.0(7)
Ru1A C1 C5 C10 122.5(4)
C2 C1 C5 Ru1A 61.8(3)
C6 C1 C5 Ru1A -122.5(4)
C3 C4 C5 C1 -0.4(4)
C9 C4 C5 C1 -175.7(4)
Ru1A C4 C5 C1 62.0(3)
C3 C4 C5 C10 175.7(4)
C9 C4 C5 C10 0.4(6)
Ru1A C4 C5 C10 -121.8(4)
C3 C4 C5 Ru1A -62.4(3)
C9 C4 C5 Ru1A 122.2(4)
N1A Ru1A C5 C1 80.4(3)
C4 Ru1A C5 C1 -117.7(4)
C3 Ru1A C5 C1 -80.0(3)
C2 Ru1A C5 C1 -37.1(3)
Ru2A Ru1A C5 C1 64.4(7)
Os1A Ru1A C5 C1 134.0(2)
N1A Ru1A C5 C4 -161.9(3)
C3 Ru1A C5 C4 37.8(3)
C2 Ru1A C5 C4 80.6(3)
C1 Ru1A C5 C4 117.7(4)
Ru2A Ru1A C5 C4 -177.9(6)
Os1A Ru1A C5 C4 -108.3(2)
N1A Ru1A C5 C10 -40.3(5)
C4 Ru1A C5 C10 121.6(5)
C3 Ru1A C5 C10 159.3(5)
C2 Ru1A C5 C10 -157.8(5)
C1 Ru1A C5 C10 -120.7(5)
Ru2A Ru1A C5 C10 -56.3(9)
Os1A Ru1A C5 C10 13.3(5)
N1A Ru2A C11 C12 -177.5(3)
C15 Ru2A C11 C12 -119.6(5)
C13 Ru2A C11 C12 -37.1(3)
C14 Ru2A C11 C12 -79.5(4)
Os1A Ru2A C11 C12 127.8(3)
Ru1A Ru2A C11 C12 46.0(10)
N1A Ru2A C11 C15 -57.9(5)
C13 Ru2A C11 C15 82.6(4)
C12 Ru2A C11 C15 119.6(5)
C14 Ru2A C11 C15 40.2(3)
Os1A Ru2A C11 C15 -112.6(3)
Ru1A Ru2A C11 C15 165.6(7)
N1A Ru2A C11 C16 60.4(9)
C15 Ru2A C11 C16 118.3(9)
C13 Ru2A C11 C16 -159.2(8)
C12 Ru2A C11 C16 -122.1(9)
C14 Ru2A C11 C16 158.4(8)
Os1A Ru2A C11 C16 5.7(8)
Ru1A Ru2A C11 C16 -76.1(12)
C15 C11 C12 C13 1.2(5)
C16 C11 C12 C13 -173.4(5)
Ru2A C11 C12 C13 61.9(3)
C15 C11 C12 C17 177.1(5)
C16 C11 C12 C17 2.5(8)
Ru2A C11 C12 C17 -122.1(5)
C15 C11 C12 Ru2A -60.7(3)
C16 C11 C12 Ru2A 124.7(6)
N1A Ru2A C12 C11 36(4)
C15 Ru2A C12 C11 36.7(4)
C13 Ru2A C12 C11 118.6(5)
C14 Ru2A C12 C11 81.8(4)
Os1A Ru2A C12 C11 -77.4(4)
Ru1A Ru2A C12 C11 -169.5(3)
N1A Ru2A C12 C13 -83(4)
C15 Ru2A C12 C13 -81.9(4)
C11 Ru2A C12 C13 -118.6(5)
C14 Ru2A C12 C13 -36.8(3)
Os1A Ru2A C12 C13 164.1(2)
Ru1A Ru2A C12 C13 71.9(3)
N1A Ru2A C12 C17 157(4)
C15 Ru2A C12 C17 158.4(6)
C13 Ru2A C12 C17 -119.7(6)
C11 Ru2A C12 C17 121.7(7)
C14 Ru2A C12 C17 -156.5(6)
Os1A Ru2A C12 C17 44.4(6)
Ru1A Ru2A C12 C17 -47.8(6)
C11 C12 C13 C14 -0.3(5)
C17 C12 C13 C14 -176.4(4)
Ru2A C12 C13 C14 62.2(3)
C11 C12 C13 C18 174.8(4)
C17 C12 C13 C18 -1.2(8)
Ru2A C12 C13 C18 -122.7(5)
C11 C12 C13 Ru2A -62.5(3)
C17 C12 C13 Ru2A 121.5(5)
N1A Ru2A C13 C12 175.7(3)
C15 Ru2A C13 C12 78.2(4)
C11 Ru2A C13 C12 35.9(3)
C14 Ru2A C13 C12 118.9(4)
Os1A Ru2A C13 C12 -58.2(6)
Ru1A Ru2A C13 C12 -133.0(3)
N1A Ru2A C13 C14 56.8(5)
C15 Ru2A C13 C14 -40.7(4)
C12 Ru2A C13 C14 -118.9(4)
C11 Ru2A C13 C14 -83.0(4)
Os1A Ru2A C13 C14 -177.1(4)
Ru1A Ru2A C13 C14 108.1(3)
N1A Ru2A C13 C18 -62.7(6)
C15 Ru2A C13 C18 -160.2(6)
C12 Ru2A C13 C18 121.6(6)
C11 Ru2A C13 C18 157.5(6)
C14 Ru2A C13 C18 -119.5(6)
Os1A Ru2A C13 C18 63.4(8)
Ru1A Ru2A C13 C18 -11.4(5)
C12 C13 C14 C15 -0.6(5)
C18 C13 C14 C15 -175.8(4)
Ru2A C13 C14 C15 61.4(3)
C12 C13 C14 C19 176.3(5)
C18 C13 C14 C19 1.1(8)
Ru2A C13 C14 C19 -121.7(6)
C12 C13 C14 Ru2A -62.0(3)
C18 C13 C14 Ru2A 122.7(4)
N1A Ru2A C14 C13 -145.7(3)
C15 Ru2A C14 C13 114.5(5)
C12 Ru2A C14 C13 36.4(3)
C11 Ru2A C14 C13 76.7(3)
Os1A Ru2A C14 C13 178.4(2)
Ru1A Ru2A C14 C13 -93.6(3)
N1A Ru2A C14 C15 99.8(4)
C13 Ru2A C14 C15 -114.5(5)
C12 Ru2A C14 C15 -78.1(4)
C11 Ru2A C14 C15 -37.7(3)
Os1A Ru2A C14 C15 63.9(5)
Ru1A Ru2A C14 C15 151.9(3)
N1A Ru2A C14 C19 -23.3(8)
C15 Ru2A C14 C19 -123.1(9)
C13 Ru2A C14 C19 122.4(9)
C12 Ru2A C14 C19 158.8(8)
C11 Ru2A C14 C19 -160.9(8)
Os1A Ru2A C14 C19 -59.2(10)
Ru1A Ru2A C14 C19 28.8(8)
C12 C11 C15 C14 -1.5(5)
C16 C11 C15 C14 173.3(5)
Ru2A C11 C15 C14 -63.0(3)
C12 C11 C15 C20 -176.6(5)
C16 C11 C15 C20 -1.8(9)
Ru2A C11 C15 C20 122.0(6)
C12 C11 C15 Ru2A 61.5(3)
C16 C11 C15 Ru2A -123.8(5)
C13 C14 C15 C11 1.2(5)
C19 C14 C15 C11 -175.6(5)
Ru2A C14 C15 C11 63.6(3)
C13 C14 C15 C20 176.7(5)
C19 C14 C15 C20 -0.2(8)
Ru2A C14 C15 C20 -121.0(5)
C13 C14 C15 Ru2A -62.4(3)
C19 C14 C15 Ru2A 120.8(6)
N1A Ru2A C15 C11 144.7(3)
C13 Ru2A C15 C11 -77.1(3)
C12 Ru2A C15 C11 -35.2(3)
C14 Ru2A C15 C11 -115.4(4)
Os1A Ru2A C15 C11 91.6(3)
Ru1A Ru2A C15 C11 -174.7(2)
N1A Ru2A C15 C14 -99.8(3)
C13 Ru2A C15 C14 38.3(3)
C12 Ru2A C15 C14 80.2(3)
C11 Ru2A C15 C14 115.4(4)
Os1A Ru2A C15 C14 -153.0(2)
Ru1A Ru2A C15 C14 -59.2(4)
N1A Ru2A C15 C20 18.5(12)
C13 Ru2A C15 C20 156.7(12)
C12 Ru2A C15 C20 -161.4(12)
C11 Ru2A C15 C20 -126.2(12)
C14 Ru2A C15 C20 118.4(12)
Os1A Ru2A C15 C20 -34.6(12)
Ru1A Ru2A C15 C20 59.1(12)
N1A Os1A C21 C22 147.6(3)
C25 Os1A C21 C22 -115.9(4)
C24 Os1A C21 C22 -78.3(3)
C23 Os1A C21 C22 -36.7(3)
Ru2A Os1A C21 C22 -175.7(2)
Ru1A Os1A C21 C22 96.5(3)
N1A Os1A C21 C25 -96.5(3)
C24 Os1A C21 C25 37.6(3)
C22 Os1A C21 C25 115.9(4)
C23 Os1A C21 C25 79.2(3)
Ru2A Os1A C21 C25 -59.8(4)
Ru1A Os1A C21 C25 -147.6(3)
N1A Os1A C21 C26 26.4(9)
C25 Os1A C21 C26 122.9(10)
C24 Os1A C21 C26 160.5(9)
C22 Os1A C21 C26 -121.2(10)
C23 Os1A C21 C26 -157.9(9)
Ru2A Os1A C21 C26 63.1(10)
Ru1A Os1A C21 C26 -24.7(9)
C25 C21 C22 C23 0.0(5)
C26 C21 C22 C23 -176.7(5)
Os1A C21 C22 C23 62.5(3)
C25 C21 C22 C27 174.3(5)
C26 C21 C22 C27 -2.4(8)
Os1A C21 C22 C27 -123.2(5)
C25 C21 C22 Os1A -62.5(3)
C26 C21 C22 Os1A 120.8(5)
N1A Os1A C22 C23 -170.9(3)
C25 Os1A C22 C23 -78.9(3)
C21 Os1A C22 C23 -117.8(4)
C24 Os1A C22 C23 -36.5(3)
Ru2A Os1A C22 C23 51.9(8)
Ru1A Os1A C22 C23 135.1(3)
N1A Os1A C22 C21 -53.1(4)
C25 Os1A C22 C21 38.8(3)
C24 Os1A C22 C21 81.2(3)
C23 Os1A C22 C21 117.8(4)
Ru2A Os1A C22 C21 169.7(5)
Ru1A Os1A C22 C21 -107.2(3)
N1A Os1A C22 C27 65.9(9)
C25 Os1A C22 C27 157.9(8)
C21 Os1A C22 C27 119.0(9)
C24 Os1A C22 C27 -159.7(8)
C23 Os1A C22 C27 -123.2(9)
Ru2A Os1A C22 C27 -71.3(11)
Ru1A Os1A C22 C27 11.9(8)
C21 C22 C23 C24 -0.2(5)
C27 C22 C23 C24 -174.3(5)
Os1A C22 C23 C24 61.5(3)
C21 C22 C23 C28 175.8(5)
C27 C22 C23 C28 1.7(8)
Os1A C22 C23 C28 -122.5(5)
C21 C22 C23 Os1A -61.7(3)
C27 C22 C23 Os1A 124.2(5)
N1A Os1A C23 C24 -36(2)
C25 Os1A C23 C24 -37.5(3)
C21 Os1A C23 C24 -81.1(4)
C22 Os1A C23 C24 -118.6(4)
Ru2A Os1A C23 C24 73.7(4)
Ru1A Os1A C23 C24 169.5(3)
N1A Os1A C23 C22 82(2)
C25 Os1A C23 C22 81.1(3)
C21 Os1A C23 C22 37.5(3)
C24 Os1A C23 C22 118.6(4)
Ru2A Os1A C23 C22 -167.7(2)
Ru1A Os1A C23 C22 -72.0(3)
N1A Os1A C23 C28 -157(2)
C25 Os1A C23 C28 -158.5(8)
C21 Os1A C23 C28 157.9(8)
C24 Os1A C23 C28 -121.1(9)
C22 Os1A C23 C28 120.3(9)
Ru2A Os1A C23 C28 -47.4(8)
Ru1A Os1A C23 C28 48.4(8)
C22 C23 C24 C25 0.3(5)
C28 C23 C24 C25 -175.7(5)
Os1A C23 C24 C25 61.8(3)
C22 C23 C24 C29 175.5(5)
C28 C23 C24 C29 -0.5(8)
Os1A C23 C24 C29 -123.0(5)
C22 C23 C24 Os1A -61.6(3)
C28 C23 C24 Os1A 122.5(5)
N1A Os1A C24 C23 175.0(3)
C25 Os1A C24 C23 117.7(4)
C21 Os1A C24 C23 79.1(4)
C22 Os1A C24 C23 36.6(3)
Ru2A Os1A C24 C23 -131.2(3)
Ru1A Os1A C24 C23 -65.4(12)
N1A Os1A C24 C25 57.3(4)
C21 Os1A C24 C25 -38.6(3)
C22 Os1A C24 C25 -81.1(3)
C23 Os1A C24 C25 -117.7(4)
Ru2A Os1A C24 C25 111.1(3)
Ru1A Os1A C24 C25 176.9(9)
N1A Os1A C24 C29 -64.0(9)
C25 Os1A C24 C29 -121.3(9)
C21 Os1A C24 C29 -159.9(9)
C22 Os1A C24 C29 157.6(9)
C23 Os1A C24 C29 121.0(9)
Ru2A Os1A C24 C29 -10.2(9)
Ru1A Os1A C24 C29 55.6(16)
C23 C24 C25 C21 -0.3(5)
C29 C24 C25 C21 -175.4(5)
Os1A C24 C25 C21 62.4(3)
C23 C24 C25 C30 176.3(5)
C29 C24 C25 C30 1.2(8)
Os1A C24 C25 C30 -121.0(5)
C23 C24 C25 Os1A -62.7(3)
C29 C24 C25 Os1A 122.2(5)
C22 C21 C25 C24 0.1(5)
C26 C21 C25 C24 176.8(5)
Os1A C21 C25 C24 -63.0(3)
C22 C21 C25 C30 -176.5(5)
C26 C21 C25 C30 0.1(8)
Os1A C21 C25 C30 120.3(5)
C22 C21 C25 Os1A 63.2(3)
C26 C21 C25 Os1A -120.2(5)
N1A Os1A C25 C24 -143.0(3)
C21 Os1A C25 C24 116.5(4)
C22 Os1A C25 C24 78.5(3)
C23 Os1A C25 C24 36.8(3)
Ru2A Os1A C25 C24 -91.7(3)
Ru1A Os1A C25 C24 -179.2(2)
N1A Os1A C25 C21 100.5(3)
C24 Os1A C25 C21 -116.5(4)
C22 Os1A C25 C21 -38.0(3)
C23 Os1A C25 C21 -79.6(3)
Ru2A Os1A C25 C21 151.9(2)
Ru1A Os1A C25 C21 64.3(4)
N1A Os1A C25 C30 -19.6(9)
C21 Os1A C25 C30 -120.1(10)
C24 Os1A C25 C30 123.5(10)
C22 Os1A C25 C30 -158.1(9)
C23 Os1A C25 C30 160.3(9)
Ru2A Os1A C25 C30 31.8(9)
Ru1A Os1A C25 C30 -55.7(10)
